data_2229192
loop_
_publ_author_name
'Liu, Xu-Feng'
'Xu, Wei-Hong'
'Li, Hui'

_publ_section_title
;
 <i>N</i>,<i>N</i>-Bis(diphenylphosphanyl)benzylamine
;
_journal_coeditor_code PV2373
_journal_issue 2
_journal_name_full 'Acta Crystallographica Section E'
_journal_page_first o370
_journal_paper_doi 10.1107/S1600536811000997
_journal_volume 67
_journal_year 2011
_chemical_formula_iupac 'C31 H27 N P2'
_chemical_formula_moiety 'C31 H27 N P2'
_chemical_formula_sum 'C31 H27 N P2'
_chemical_formula_weight 475.48
_chemical_name_systematic
;
<i>N</i>,<i>N</i>-Bis(diphenylphosphanyl)benzylamine
;
_space_group_IT_number 2
_symmetry_cell_setting triclinic
_symmetry_space_group_name_Hall '-P 1'
_symmetry_space_group_name_H-M 'P -1'
_atom_sites_solution_hydrogens geom
_atom_sites_solution_primary direct
_atom_sites_solution_secondary difmap
_cell_angle_alpha 69.71(3)
_cell_angle_beta 79.24(3)
_cell_angle_gamma 70.21(3)
_cell_formula_units_Z 2
_cell_length_a 10.381(2)
_cell_length_b 10.455(2)
_cell_length_c 13.239(3)
_cell_measurement_reflns_used 3212
_cell_measurement_temperature 293(2)
_cell_measurement_theta_max 27.870
_cell_measurement_theta_min 2.092
_cell_volume 1264.2(6)
_computing_cell_refinement 'CrystalClear (Rigaku/MSC, 2005)'
_computing_data_collection 'CrystalClear (Rigaku/MSC, 2005)'
_computing_data_reduction 'CrystalClear (Rigaku/MSC, 2005)'
_computing_molecular_graphics 'SHELXTL (Sheldrick, 2008)'
_computing_publication_material 'SHELXTL (Sheldrick, 2008)'
_computing_structure_refinement 'SHELXL97 (Sheldrick, 2008)'
_computing_structure_solution 'SHELXS97 (Sheldrick, 2008)'
_diffrn_ambient_temperature 293(2)
_diffrn_measured_fraction_theta_full 0.994
_diffrn_measured_fraction_theta_max 0.994
_diffrn_measurement_device_type 'Rigaku Saturn'
_diffrn_measurement_method \w
_diffrn_radiation_monochromator confocal
_diffrn_radiation_source 'rotating anode'
_diffrn_radiation_type MoK\a
_diffrn_radiation_wavelength 0.71073
_diffrn_reflns_av_R_equivalents 0.0396
_diffrn_reflns_av_sigmaI/netI 0.0519
_diffrn_reflns_limit_h_max 12
_diffrn_reflns_limit_h_min -12
_diffrn_reflns_limit_k_max 12
_diffrn_reflns_limit_k_min -12
_diffrn_reflns_limit_l_max 15
_diffrn_reflns_limit_l_min -13
_diffrn_reflns_number 11566
_diffrn_reflns_theta_full 25.02
_diffrn_reflns_theta_max 25.02
_diffrn_reflns_theta_min 1.65
_diffrn_standards_decay_% 0
_diffrn_standards_interval_count 0
_diffrn_standards_interval_time 0
_diffrn_standards_number 0
_exptl_absorpt_coefficient_mu 0.192
_exptl_absorpt_correction_T_max 0.9699
_exptl_absorpt_correction_T_min 0.9554
_exptl_absorpt_correction_type multi-scan
_exptl_absorpt_process_details '(CrystalClear; Rigaku/MSC, 2005)'
_exptl_crystal_colour colourless
_exptl_crystal_density_diffrn 1.249
_exptl_crystal_density_method 'not measured'
_exptl_crystal_description block
_exptl_crystal_F_000 500
_exptl_crystal_size_max 0.24
_exptl_crystal_size_mid 0.20
_exptl_crystal_size_min 0.16
_refine_diff_density_max 0.919
_refine_diff_density_min -0.338
_refine_ls_extinction_coef 0.077(9)
_refine_ls_extinction_expression Fc^*^=kFc[1+0.001xFc^2^\l^3^/sin(2\q)]^-1/4^
_refine_ls_extinction_method 'SHELXL97 (Sheldrick, 2008)'
_refine_ls_goodness_of_fit_ref 1.042
_refine_ls_hydrogen_treatment constr
_refine_ls_matrix_type full
_refine_ls_number_parameters 308
_refine_ls_number_reflns 4453
_refine_ls_number_restraints 0
_refine_ls_restrained_S_all 1.042
_refine_ls_R_factor_all 0.0726
_refine_ls_R_factor_gt 0.0588
_refine_ls_shift/su_max 0.002
_refine_ls_shift/su_mean 0.000
_refine_ls_structure_factor_coef Fsqd
_refine_ls_weighting_details 'calc w=1/[\s^2^(Fo^2^)+(0.1075P)^2^+0.1112P] where P=(Fo^2^+2Fc^2^)/3'
_refine_ls_weighting_scheme calc
_refine_ls_wR_factor_gt 0.1609
_refine_ls_wR_factor_ref 0.1733
_reflns_number_gt 3496
_reflns_number_total 4453
_reflns_threshold_expression I>2sigma(I)
_cod_data_source_file pv2373.cif
_cod_data_source_block I
_cod_original_cell_volume 1264.2(4)
_cod_database_code 2229192
_cod_database_fobs_code 2229192

loop_
_symmetry_equiv_pos_as_xyz
'x, y, z'
'-x, -y, -z'

loop_
_atom_site_type_symbol
_atom_site_label
_atom_site_fract_x
_atom_site_fract_y
_atom_site_fract_z
_atom_site_U_iso_or_equiv
_atom_site_adp_type
_atom_site_calc_flag
_atom_site_refinement_flags
_atom_site_occupancy
_atom_site_disorder_assembly
_atom_site_disorder_group
P P1 0.09360(6) 0.38539(7) 0.11067(5) 0.0374(3) Uani d . 1 . .
P P2 0.26571(7) 0.18718(7) 0.29471(5) 0.0419(3) Uani d . 1 . .
N N1 0.1113(2) 0.2572(2) 0.23768(15) 0.0370(5) Uani d . 1 . .
C C1 0.2180(2) 0.2936(3) 0.02258(19) 0.0387(6) Uani d . 1 . .
C C2 0.2562(3) 0.1463(3) 0.0436(2) 0.0482(7) Uani d . 1 . .
H H2 0.2294 0.0896 0.1102 0.058 Uiso calc R 1 . .
C C3 0.3332(3) 0.0827(3) -0.0330(3) 0.0605(8) Uani d . 1 . .
H H3 0.3582 -0.0159 -0.0176 0.073 Uiso calc R 1 . .
C C4 0.3727(3) 0.1664(4) -0.1321(3) 0.0649(9) Uani d . 1 . .
H H4 0.4227 0.1244 -0.1845 0.078 Uiso calc R 1 . .
C C5 0.3384(3) 0.3109(4) -0.1535(2) 0.0555(8) Uani d . 1 . .
H H5 0.3670 0.3666 -0.2199 0.067 Uiso calc R 1 . .
C C6 0.2620(3) 0.3749(3) -0.0775(2) 0.0466(7) Uani d . 1 . .
H H6 0.2394 0.4734 -0.0932 0.056 Uiso calc R 1 . .
C C7 0.1735(3) 0.5146(3) 0.11555(19) 0.0414(6) Uani d . 1 . .
C C8 0.0838(3) 0.6401(3) 0.1334(2) 0.0537(7) Uani d . 1 . .
H H8 -0.0106 0.6565 0.1375 0.064 Uiso calc R 1 . .
C C9 0.1351(4) 0.7407(4) 0.1451(3) 0.0715(10) Uani d . 1 . .
H H9 0.0756 0.8239 0.1577 0.086 Uiso calc R 1 . .
C C10 0.2756(4) 0.7153(4) 0.1378(3) 0.0735(10) Uani d . 1 . .
H H10 0.3102 0.7815 0.1470 0.088 Uiso calc R 1 . .
C C11 0.3646(4) 0.5951(4) 0.1174(2) 0.0664(9) Uani d . 1 . .
H H11 0.4588 0.5808 0.1110 0.080 Uiso calc R 1 . .
C C12 0.3139(3) 0.4948(3) 0.1061(2) 0.0501(7) Uani d . 1 . .
H H12 0.3747 0.4130 0.0921 0.060 Uiso calc R 1 . .
C C13 0.2223(3) 0.2333(3) 0.4218(2) 0.0432(6) Uani d . 1 . .
C C14 0.2042(3) 0.3744(3) 0.4148(2) 0.0550(8) Uani d . 1 . .
H H14 0.2155 0.4404 0.3479 0.066 Uiso calc R 1 . .
C C15 0.1697(4) 0.4166(4) 0.5069(3) 0.0643(9) Uani d . 1 . .
H H15 0.1543 0.5118 0.5009 0.077 Uiso calc R 1 . .
C C16 0.1577(3) 0.3205(4) 0.6068(3) 0.0627(8) Uani d . 1 . .
H H16 0.1366 0.3498 0.6682 0.075 Uiso calc R 1 . .
C C17 0.1771(4) 0.1816(4) 0.6155(2) 0.0682(9) Uani d . 1 . .
H H17 0.1697 0.1157 0.6832 0.082 Uiso calc R 1 . .
C C18 0.2077(3) 0.1378(3) 0.5233(2) 0.0590(8) Uani d . 1 . .
H H18 0.2186 0.0432 0.5301 0.071 Uiso calc R 1 . .
C C19 0.2901(3) -0.0053(3) 0.3464(2) 0.0465(7) Uani d . 1 . .
C C20 0.4192(3) -0.0896(4) 0.3840(2) 0.0628(8) Uani d . 1 . .
H H20 0.4828 -0.0462 0.3865 0.075 Uiso calc R 1 . .
C C21 0.4526(4) -0.2377(4) 0.4176(3) 0.0760(11) Uani d . 1 . .
H H21 0.5387 -0.2934 0.4417 0.091 Uiso calc R 1 . .
C C22 0.3580(4) -0.3011(4) 0.4150(3) 0.0749(10) Uani d . 1 . .
H H22 0.3802 -0.4001 0.4371 0.090 Uiso calc R 1 . .
C C23 0.2312(5) -0.2198(4) 0.3803(3) 0.0780(11) Uani d . 1 . .
H H23 0.1671 -0.2637 0.3797 0.094 Uiso calc R 1 . .
C C24 0.1982(4) -0.0737(3) 0.3462(3) 0.0627(9) Uani d . 1 . .
H H24 0.1116 -0.0197 0.3224 0.075 Uiso calc R 1 . .
C C25 -0.0189(3) 0.2644(3) 0.3057(2) 0.0476(7) Uani d . 1 . .
H H25A -0.0543 0.3578 0.3162 0.057 Uiso calc R 1 . .
H H25B 0.0001 0.1942 0.3760 0.057 Uiso calc R 1 . .
C C26 -0.1304(3) 0.2389(3) 0.2617(2) 0.0412(6) Uani d . 1 . .
C C27 -0.2631(3) 0.2773(4) 0.3079(2) 0.0592(8) Uani d . 1 . .
H H27 -0.2814 0.3202 0.3621 0.071 Uiso calc R 1 . .
C C28 -0.3695(3) 0.2528(4) 0.2748(3) 0.0748(10) Uani d . 1 . .
H H28 -0.4579 0.2781 0.3073 0.090 Uiso calc R 1 . .
C C29 -0.3446(3) 0.1919(4) 0.1947(3) 0.0709(10) Uani d . 1 . .
H H29 -0.4161 0.1771 0.1715 0.085 Uiso calc R 1 . .
C C30 -0.2131(3) 0.1522(3) 0.1481(3) 0.0625(8) Uani d . 1 . .
H H30 -0.1956 0.1098 0.0938 0.075 Uiso calc R 1 . .
C C31 -0.1065(3) 0.1754(3) 0.1822(2) 0.0517(7) Uani d . 1 . .
H H31 -0.0178 0.1475 0.1508 0.062 Uiso calc R 1 . .

loop_
_atom_site_aniso_label
_atom_site_aniso_U_11
_atom_site_aniso_U_22
_atom_site_aniso_U_33
_atom_site_aniso_U_12
_atom_site_aniso_U_13
_atom_site_aniso_U_23
P1 0.0321(4) 0.0439(4) 0.0347(4) -0.0143(3) -0.0039(3) -0.0067(3)
P2 0.0344(4) 0.0498(5) 0.0387(4) -0.0170(3) -0.0062(3) -0.0041(3)
N1 0.0289(10) 0.0492(12) 0.0313(11) -0.0153(9) -0.0036(8) -0.0062(9)
C1 0.0328(13) 0.0487(15) 0.0362(14) -0.0164(11) -0.0069(10) -0.0085(12)
C2 0.0483(16) 0.0526(17) 0.0466(16) -0.0200(13) -0.0008(13) -0.0153(13)
C3 0.061(2) 0.0558(18) 0.067(2) -0.0139(15) 0.0009(16) -0.0282(16)
C4 0.060(2) 0.086(2) 0.057(2) -0.0253(18) 0.0100(15) -0.0365(19)
C5 0.0526(18) 0.074(2) 0.0428(17) -0.0286(15) 0.0044(13) -0.0161(15)
C6 0.0404(15) 0.0565(17) 0.0413(15) -0.0193(13) -0.0038(12) -0.0080(13)
C7 0.0451(15) 0.0462(15) 0.0332(14) -0.0199(12) -0.0020(11) -0.0072(11)
C8 0.0608(19) 0.0570(18) 0.0441(17) -0.0183(15) -0.0058(13) -0.0146(14)
C9 0.097(3) 0.061(2) 0.064(2) -0.0296(19) -0.0015(19) -0.0260(17)
C10 0.105(3) 0.075(2) 0.061(2) -0.058(2) -0.004(2) -0.0172(18)
C11 0.073(2) 0.087(2) 0.056(2) -0.051(2) -0.0017(16) -0.0172(18)
C12 0.0466(16) 0.0574(17) 0.0483(17) -0.0249(13) -0.0024(12) -0.0102(14)
C13 0.0388(14) 0.0521(16) 0.0376(15) -0.0189(12) -0.0091(11) -0.0040(12)
C14 0.0646(19) 0.0534(18) 0.0467(17) -0.0223(15) -0.0119(14) -0.0064(14)
C15 0.074(2) 0.062(2) 0.061(2) -0.0209(17) -0.0122(17) -0.0199(17)
C16 0.067(2) 0.075(2) 0.0497(19) -0.0218(17) -0.0025(15) -0.0231(17)
C17 0.083(2) 0.069(2) 0.0392(18) -0.0206(18) -0.0024(16) -0.0033(16)
C18 0.073(2) 0.0525(17) 0.0500(18) -0.0209(16) -0.0067(15) -0.0102(14)
C19 0.0424(15) 0.0517(16) 0.0385(15) -0.0087(12) -0.0050(11) -0.0099(12)
C20 0.0447(17) 0.067(2) 0.062(2) -0.0108(15) 0.0009(14) -0.0100(16)
C21 0.061(2) 0.065(2) 0.059(2) 0.0112(18) 0.0028(16) -0.0004(17)
C22 0.097(3) 0.0476(19) 0.067(2) -0.011(2) -0.003(2) -0.0126(17)
C23 0.111(3) 0.053(2) 0.070(2) -0.030(2) -0.029(2) -0.0017(17)
C24 0.071(2) 0.0572(19) 0.061(2) -0.0244(16) -0.0238(16) -0.0046(15)
C25 0.0382(15) 0.0668(18) 0.0390(15) -0.0245(13) 0.0023(11) -0.0118(13)
C26 0.0329(13) 0.0480(15) 0.0365(14) -0.0191(11) -0.0025(11) 0.0013(12)
C27 0.0410(16) 0.079(2) 0.0530(18) -0.0223(15) 0.0004(13) -0.0127(16)
C28 0.0345(17) 0.099(3) 0.084(3) -0.0276(17) -0.0026(16) -0.013(2)
C29 0.0446(18) 0.089(2) 0.078(2) -0.0345(17) -0.0196(16) -0.002(2)
C30 0.061(2) 0.071(2) 0.0600(19) -0.0345(16) -0.0180(15) -0.0041(16)
C31 0.0431(16) 0.0624(18) 0.0503(17) -0.0241(14) -0.0059(13) -0.0087(14)

loop_
_atom_type_symbol
_atom_type_description
_atom_type_scat_dispersion_real
_atom_type_scat_dispersion_imag
_atom_type_scat_source
C C 0.0033 0.0016 'International Tables Vol C Tables 4.2.6.8 and 6.1.1.4'
H H 0.0000 0.0000 'International Tables Vol C Tables 4.2.6.8 and 6.1.1.4'
N N 0.0061 0.0033 'International Tables Vol C Tables 4.2.6.8 and 6.1.1.4'
P P 0.1023 0.0942 'International Tables Vol C Tables 4.2.6.8 and 6.1.1.4'

loop_
_geom_angle_atom_site_label_1
_geom_angle_atom_site_label_2
_geom_angle_atom_site_label_3
_geom_angle_site_symmetry_1
_geom_angle_site_symmetry_3
_geom_angle
_geom_angle_publ_flag
N1 P1 C1 . . 103.38(11) ?
N1 P1 C7 . . 104.88(11) ?
C1 P1 C7 . . 102.31(12) ?
N1 P2 C19 . . 104.40(12) ?
N1 P2 C13 . . 102.91(11) ?
C19 P2 C13 . . 100.61(12) ?
C25 N1 P2 . . 120.84(16) ?
C25 N1 P1 . . 113.29(16) ?
P2 N1 P1 . . 120.57(12) ?
C2 C1 C6 . . 117.8(2) ?
C2 C1 P1 . . 122.8(2) ?
C6 C1 P1 . . 118.7(2) ?
C3 C2 C1 . . 121.2(3) ?
C3 C2 H2 . . 119.4 ?
C1 C2 H2 . . 119.4 ?
C4 C3 C2 . . 119.6(3) ?
C4 C3 H3 . . 120.2 ?
C2 C3 H3 . . 120.2 ?
C5 C4 C3 . . 120.0(3) ?
C5 C4 H4 . . 120.0 ?
C3 C4 H4 . . 120.0 ?
C4 C5 C6 . . 120.6(3) ?
C4 C5 H5 . . 119.7 ?
C6 C5 H5 . . 119.7 ?
C5 C6 C1 . . 120.7(3) ?
C5 C6 H6 . . 119.6 ?
C1 C6 H6 . . 119.6 ?
C12 C7 C8 . . 118.8(3) ?
C12 C7 P1 . . 125.2(2) ?
C8 C7 P1 . . 116.0(2) ?
C9 C8 C7 . . 120.2(3) ?
C9 C8 H8 . . 119.9 ?
C7 C8 H8 . . 119.9 ?
C10 C9 C8 . . 119.2(3) ?
C10 C9 H9 . . 120.4 ?
C8 C9 H9 . . 120.4 ?
C11 C10 C9 . . 121.3(3) ?
C11 C10 H10 . . 119.4 ?
C9 C10 H10 . . 119.4 ?
C10 C11 C12 . . 119.6(3) ?
C10 C11 H11 . . 120.2 ?
C12 C11 H11 . . 120.2 ?
C11 C12 C7 . . 120.8(3) ?
C11 C12 H12 . . 119.6 ?
C7 C12 H12 . . 119.6 ?
C18 C13 C14 . . 117.9(3) ?
C18 C13 P2 . . 124.8(2) ?
C14 C13 P2 . . 117.3(2) ?
C15 C14 C13 . . 120.2(3) ?
C15 C14 H14 . . 119.9 ?
C13 C14 H14 . . 119.9 ?
C16 C15 C14 . . 121.1(3) ?
C16 C15 H15 . . 119.5 ?
C14 C15 H15 . . 119.5 ?
C17 C16 C15 . . 119.5(3) ?
C17 C16 H16 . . 120.2 ?
C15 C16 H16 . . 120.2 ?
C16 C17 C18 . . 120.3(3) ?
C16 C17 H17 . . 119.9 ?
C18 C17 H17 . . 119.9 ?
C13 C18 C17 . . 120.9(3) ?
C13 C18 H18 . . 119.6 ?
C17 C18 H18 . . 119.6 ?
C24 C19 C20 . . 117.9(3) ?
C24 C19 P2 . . 126.5(2) ?
C20 C19 P2 . . 115.5(2) ?
C21 C20 C19 . . 120.4(3) ?
C21 C20 H20 . . 119.8 ?
C19 C20 H20 . . 119.8 ?
C22 C21 C20 . . 119.6(3) ?
C22 C21 H21 . . 120.2 ?
C20 C21 H21 . . 120.2 ?
C23 C22 C21 . . 120.4(3) ?
C23 C22 H22 . . 119.8 ?
C21 C22 H22 . . 119.8 ?
C22 C23 C24 . . 120.2(4) ?
C22 C23 H23 . . 119.9 ?
C24 C23 H23 . . 119.9 ?
C23 C24 C19 . . 121.5(3) ?
C23 C24 H24 . . 119.3 ?
C19 C24 H24 . . 119.3 ?
N1 C25 C26 . . 115.6(2) ?
N1 C25 H25A . . 108.4 ?
C26 C25 H25A . . 108.4 ?
N1 C25 H25B . . 108.4 ?
C26 C25 H25B . . 108.4 ?
H25A C25 H25B . . 107.4 ?
C31 C26 C27 . . 118.1(3) ?
C31 C26 C25 . . 124.1(2) ?
C27 C26 C25 . . 117.7(2) ?
C26 C27 C28 . . 121.0(3) ?
C26 C27 H27 . . 119.5 ?
C28 C27 H27 . . 119.5 ?
C29 C28 C27 . . 120.1(3) ?
C29 C28 H28 . . 119.9 ?
C27 C28 H28 . . 119.9 ?
C28 C29 C30 . . 119.7(3) ?
C28 C29 H29 . . 120.1 ?
C30 C29 H29 . . 120.1 ?
C29 C30 C31 . . 120.1(3) ?
C29 C30 H30 . . 120.0 ?
C31 C30 H30 . . 120.0 ?
C26 C31 C30 . . 120.9(3) ?
C26 C31 H31 . . 119.6 ?
C30 C31 H31 . . 119.6 ?

loop_
_geom_bond_atom_site_label_1
_geom_bond_atom_site_label_2
_geom_bond_site_symmetry_2
_geom_bond_distance
_geom_bond_publ_flag
P1 N1 . 1.744(2) ?
P1 C1 . 1.823(3) ?
P1 C7 . 1.832(3) ?
P2 N1 . 1.717(2) ?
P2 C19 . 1.829(3) ?
P2 C13 . 1.843(3) ?
N1 C25 . 1.472(3) ?
C1 C2 . 1.392(4) ?
C1 C6 . 1.394(4) ?
C2 C3 . 1.382(4) ?
C2 H2 . 0.9300 ?
C3 C4 . 1.380(5) ?
C3 H3 . 0.9300 ?
C4 C5 . 1.366(5) ?
C4 H4 . 0.9300 ?
C5 C6 . 1.377(4) ?
C5 H5 . 0.9300 ?
C6 H6 . 0.9300 ?
C7 C12 . 1.389(4) ?
C7 C8 . 1.397(4) ?
C8 C9 . 1.391(4) ?
C8 H8 . 0.9300 ?
C9 C10 . 1.383(5) ?
C9 H9 . 0.9300 ?
C10 C11 . 1.365(5) ?
C10 H10 . 0.9300 ?
C11 C12 . 1.382(4) ?
C11 H11 . 0.9300 ?
C12 H12 . 0.9300 ?
C13 C18 . 1.387(4) ?
C13 C14 . 1.395(4) ?
C14 C15 . 1.383(4) ?
C14 H14 . 0.9300 ?
C15 C16 . 1.369(4) ?
C15 H15 . 0.9300 ?
C16 C17 . 1.364(5) ?
C16 H16 . 0.9300 ?
C17 C18 . 1.393(4) ?
C17 H17 . 0.9300 ?
C18 H18 . 0.9300 ?
C19 C24 . 1.374(4) ?
C19 C20 . 1.402(4) ?
C20 C21 . 1.390(5) ?
C20 H20 . 0.9300 ?
C21 C22 . 1.369(5) ?
C21 H21 . 0.9300 ?
C22 C23 . 1.365(5) ?
C22 H22 . 0.9300 ?
C23 C24 . 1.371(4) ?
C23 H23 . 0.9300 ?
C24 H24 . 0.9300 ?
C25 C26 . 1.522(3) ?
C25 H25A . 0.9700 ?
C25 H25B . 0.9700 ?
C26 C31 . 1.374(4) ?
C26 C27 . 1.384(4) ?
C27 C28 . 1.389(4) ?
C27 H27 . 0.9300 ?
C28 C29 . 1.360(5) ?
C28 H28 . 0.9300 ?
C29 C30 . 1.377(5) ?
C29 H29 . 0.9300 ?
C30 C31 . 1.390(4) ?
C30 H30 . 0.9300 ?
C31 H31 . 0.9300 ?

loop_
_geom_torsion_atom_site_label_1
_geom_torsion_atom_site_label_2
_geom_torsion_atom_site_label_3
_geom_torsion_atom_site_label_4
_geom_torsion_site_symmetry_1
_geom_torsion_site_symmetry_2
_geom_torsion_site_symmetry_3
_geom_torsion_site_symmetry_4
_geom_torsion
_geom_torsion_publ_flag
C19 P2 N1 C25 . . . . 73.0(2) ?
C13 P2 N1 C25 . . . . -31.7(2) ?
C19 P2 N1 P1 . . . . -134.41(14) ?
C13 P2 N1 P1 . . . . 120.88(14) ?
C1 P1 N1 C25 . . . . -145.17(17) ?
C7 P1 N1 C25 . . . . 107.98(18) ?
C1 P1 N1 P2 . . . . 60.34(15) ?
C7 P1 N1 P2 . . . . -46.52(16) ?
N1 P1 C1 C2 . . . . 28.8(2) ?
C7 P1 C1 C2 . . . . 137.6(2) ?
N1 P1 C1 C6 . . . . -160.77(19) ?
C7 P1 C1 C6 . . . . -52.0(2) ?
C6 C1 C2 C3 . . . . -1.1(4) ?
P1 C1 C2 C3 . . . . 169.4(2) ?
C1 C2 C3 C4 . . . . -0.3(4) ?
C2 C3 C4 C5 . . . . 1.5(5) ?
C3 C4 C5 C6 . . . . -1.3(5) ?
C4 C5 C6 C1 . . . . 0.0(4) ?
C2 C1 C6 C5 . . . . 1.2(4) ?
P1 C1 C6 C5 . . . . -169.7(2) ?
N1 P1 C7 C12 . . . . 77.6(2) ?
C1 P1 C7 C12 . . . . -30.0(2) ?
N1 P1 C7 C8 . . . . -100.4(2) ?
C1 P1 C7 C8 . . . . 152.0(2) ?
C12 C7 C8 C9 . . . . -2.1(4) ?
P1 C7 C8 C9 . . . . 176.0(2) ?
C7 C8 C9 C10 . . . . 0.6(5) ?
C8 C9 C10 C11 . . . . 1.2(5) ?
C9 C10 C11 C12 . . . . -1.5(5) ?
C10 C11 C12 C7 . . . . -0.1(5) ?
C8 C7 C12 C11 . . . . 1.9(4) ?
P1 C7 C12 C11 . . . . -176.1(2) ?
N1 P2 C13 C18 . . . . 104.4(3) ?
C19 P2 C13 C18 . . . . -3.2(3) ?
N1 P2 C13 C14 . . . . -76.3(2) ?
C19 P2 C13 C14 . . . . 176.1(2) ?
C18 C13 C14 C15 . . . . -1.5(4) ?
P2 C13 C14 C15 . . . . 179.1(2) ?
C13 C14 C15 C16 . . . . 2.5(5) ?
C14 C15 C16 C17 . . . . -1.5(5) ?
C15 C16 C17 C18 . . . . -0.5(5) ?
C14 C13 C18 C17 . . . . -0.5(4) ?
P2 C13 C18 C17 . . . . 178.9(2) ?
C16 C17 C18 C13 . . . . 1.5(5) ?
N1 P2 C19 C24 . . . . -4.7(3) ?
C13 P2 C19 C24 . . . . 101.7(3) ?
N1 P2 C19 C20 . . . . 171.5(2) ?
C13 P2 C19 C20 . . . . -82.1(2) ?
C24 C19 C20 C21 . . . . 1.3(4) ?
P2 C19 C20 C21 . . . . -175.2(2) ?
C19 C20 C21 C22 . . . . -0.8(5) ?
C20 C21 C22 C23 . . . . -0.3(5) ?
C21 C22 C23 C24 . . . . 0.9(6) ?
C22 C23 C24 C19 . . . . -0.3(5) ?
C20 C19 C24 C23 . . . . -0.8(5) ?
P2 C19 C24 C23 . . . . 175.3(3) ?
P2 N1 C25 C26 . . . . -143.99(19) ?
P1 N1 C25 C26 . . . . 61.6(3) ?
N1 C25 C26 C31 . . . . 17.6(4) ?
N1 C25 C26 C27 . . . . -164.9(2) ?
C31 C26 C27 C28 . . . . -0.2(4) ?
C25 C26 C27 C28 . . . . -177.8(3) ?
C26 C27 C28 C29 . . . . -0.9(5) ?
C27 C28 C29 C30 . . . . 1.2(5) ?
C28 C29 C30 C31 . . . . -0.5(5) ?
C27 C26 C31 C30 . . . . 0.9(4) ?
C25 C26 C31 C30 . . . . 178.3(3) ?
C29 C30 C31 C26 . . . . -0.5(4) ?

loop_
_cod_related_entry_id
_cod_related_entry_database
_cod_related_entry_code
1 ChemSpider 30656484
